data_4064713
loop_
_publ_author_name
'Brooner, Rachel E. M.'
'Widenhoefer, Ross A.'

_publ_section_title
;
 Syntheses, X-ray Crystal Structures, and Solution Behavior of Cationic,
 Two-Coordinate Gold(I) \h2-Diene Complexes
;
_journal_issue 11
_journal_name_full Organometallics
_journal_page_first 3182
_journal_paper_doi 10.1021/om200291s
_journal_volume 30
_journal_year 2011
_chemical_formula_sum 'C25 H35 Au F6 P Sb'
_chemical_formula_weight 799.22
_chemical_name_systematic
; 
 ? 
;
_space_group_IT_number 14
_symmetry_cell_setting monoclinic
_symmetry_space_group_name_Hall '-P 2ybc'
_symmetry_space_group_name_H-M 'P 1 21/c 1'
_atom_sites_solution_hydrogens geom
_atom_sites_solution_primary direct
_atom_sites_solution_secondary difmap
_audit_creation_method SHELXL-97
_cell_angle_alpha 90.00
_cell_angle_beta 98.130(3)
_cell_angle_gamma 90.00
_cell_formula_units_Z 4
_cell_length_a 14.7819(8)
_cell_length_b 9.6112(5)
_cell_length_c 19.9187(10)
_cell_measurement_reflns_used 9846
_cell_measurement_temperature 110
_cell_measurement_theta_max 22.78
_cell_measurement_theta_min 2.32
_cell_volume 2801.4(3)
_computing_cell_refinement SAINT
_computing_data_collection Apex2
_computing_data_reduction SAINT
_computing_molecular_graphics NRCVAX
_computing_publication_material cif2tables.py
_computing_structure_refinement XL
_computing_structure_solution XS
_diffrn_ambient_temperature 110
_diffrn_measured_fraction_theta_full 0.982
_diffrn_measured_fraction_theta_max 0.954
_diffrn_measurement_device_type 'Bruker-Nonius Kappa Axis X8 Apex2'
_diffrn_measurement_method 'omega and phi scans'
_diffrn_radiation_monochromator graphite
_diffrn_radiation_source 'fine-focus sealed tube'
_diffrn_radiation_type MoK\a
_diffrn_radiation_wavelength 0.71073
_diffrn_reflns_av_R_equivalents 0.0707
_diffrn_reflns_av_sigmaI/netI 0.0478
_diffrn_reflns_limit_h_max 19
_diffrn_reflns_limit_h_min -19
_diffrn_reflns_limit_k_max 11
_diffrn_reflns_limit_k_min -11
_diffrn_reflns_limit_l_max 26
_diffrn_reflns_limit_l_min -26
_diffrn_reflns_number 91845
_diffrn_reflns_theta_full 23.65
_diffrn_reflns_theta_max 28.33
_diffrn_reflns_theta_min 2.07
_exptl_absorpt_coefficient_mu 6.304
_exptl_absorpt_correction_T_max 0.8142
_exptl_absorpt_correction_T_min 0.2446
_exptl_absorpt_correction_type multi-scan
_exptl_absorpt_process_details SADABS
_exptl_crystal_colour colourless
_exptl_crystal_density_diffrn 1.895
_exptl_crystal_density_method 'not measured'
_exptl_crystal_description plate
_exptl_crystal_F_000 1536
_exptl_crystal_size_max 0.31
_exptl_crystal_size_mid 0.10
_exptl_crystal_size_min 0.03
_refine_diff_density_max 1.907
_refine_diff_density_min -2.044
_refine_diff_density_rms 0.175
_refine_ls_extinction_method none
_refine_ls_goodness_of_fit_ref 1.014
_refine_ls_hydrogen_treatment constr
_refine_ls_matrix_type full
_refine_ls_number_parameters 311
_refine_ls_number_reflns 6678
_refine_ls_number_restraints 0
_refine_ls_restrained_S_all 1.014
_refine_ls_R_factor_all 0.0807
_refine_ls_R_factor_gt 0.0437
_refine_ls_shift/su_max 0.002
_refine_ls_shift/su_mean 0.000
_refine_ls_structure_factor_coef Fsqd
_refine_ls_weighting_details 'calc w=1/[\s^2^(Fo^2^)+(0.0528P)^2^+15.5571P] where P=(Fo^2^+2Fc^2^)/3'
_refine_ls_weighting_scheme calc
_refine_ls_wR_factor_gt 0.0999
_refine_ls_wR_factor_ref 0.1195
_reflns_number_gt 4576
_reflns_number_total 6678
_reflns_threshold_expression >2sigma(I)
_cod_data_source_file om200291s_si_002.cif
_cod_data_source_block x11007
_cod_original_sg_symbol_H-M 'P 21/c'
_cod_database_code 4064713

loop_
_symmetry_equiv_pos_as_xyz
'x, y, z'
'-x, y+1/2, -z+1/2'
'-x, -y, -z'
'x, -y-1/2, z-1/2'

loop_
_atom_site_label
_atom_site_type_symbol
_atom_site_fract_x
_atom_site_fract_y
_atom_site_fract_z
_atom_site_U_iso_or_equiv
_atom_site_adp_type
_atom_site_occupancy
_atom_site_symmetry_multiplicity
_atom_site_calc_flag
_atom_site_refinement_flags
Au1 Au 0.277760(18) 0.84033(3) 0.829253(13) 0.03620(11) Uani 1 1 d .
P1 P 0.24426(11) 0.8312(2) 0.71311(9) 0.0320(4) Uani 1 1 d .
C1 C 0.3118(5) 0.8538(9) 0.9415(3) 0.0419(19) Uani 1 1 d .
H1A H 0.3652 0.7984 0.9619 0.050 Uiso 1 1 calc R
H1B H 0.3111 0.9485 0.9610 0.050 Uiso 1 1 calc R
C2 C 0.2301(4) 0.7856(7) 0.9328(3) 0.048(2) Uani 1 1 d .
H2 H 0.2328 0.6889 0.9234 0.058 Uiso 1 1 calc R
C3 C 0.1432(4) 0.8394(7) 0.9360(3) 0.048(2) Uani 1 1 d R
H3 H 0.1383 0.9379 0.9378 0.057 Uiso 1 1 calc R
C4 C 0.0675(6) 0.7683(11) 0.9366(4) 0.053(2) Uani 1 1 d .
H4 H 0.0714 0.6701 0.9326 0.064 Uiso 1 1 calc R
C5 C -0.0241(6) 0.8280(11) 0.9431(6) 0.071(3) Uani 1 1 d .
H5A H -0.0433 0.7965 0.9857 0.106 Uiso 1 1 calc R
H5B H -0.0686 0.7969 0.9049 0.106 Uiso 1 1 calc R
H5C H -0.0205 0.9298 0.9430 0.106 Uiso 1 1 calc R
C6 C 0.1485(5) 0.9565(10) 0.6847(4) 0.046(2) Uani 1 1 d .
C7 C 0.1926(7) 1.1021(11) 0.6859(5) 0.063(3) Uani 1 1 d .
H7A H 0.2253 1.1123 0.6467 0.095 Uiso 1 1 calc R
H7B H 0.2356 1.1131 0.7278 0.095 Uiso 1 1 calc R
H7C H 0.1449 1.1734 0.6841 0.095 Uiso 1 1 calc R
C8 C 0.0831(6) 0.9538(13) 0.7398(5) 0.073(3) Uani 1 1 d .
H8A H 0.0324 1.0185 0.7269 0.110 Uiso 1 1 calc R
H8B H 0.1169 0.9817 0.7836 0.110 Uiso 1 1 calc R
H8C H 0.0591 0.8595 0.7433 0.110 Uiso 1 1 calc R
C9 C 0.0916(5) 0.9262(11) 0.6156(4) 0.053(2) Uani 1 1 d .
H9A H 0.0393 0.9898 0.6084 0.080 Uiso 1 1 calc R
H9B H 0.0696 0.8300 0.6148 0.080 Uiso 1 1 calc R
H9C H 0.1296 0.9395 0.5796 0.080 Uiso 1 1 calc R
C10 C 0.2186(5) 0.6458(8) 0.6882(4) 0.0385(17) Uani 1 1 d .
C11 C 0.1303(5) 0.5997(10) 0.7139(4) 0.052(2) Uani 1 1 d .
H11A H 0.0782 0.6487 0.6886 0.078 Uiso 1 1 calc R
H11B H 0.1341 0.6219 0.7623 0.078 Uiso 1 1 calc R
H11C H 0.1223 0.4992 0.7074 0.078 Uiso 1 1 calc R
C12 C 0.2120(5) 0.6150(10) 0.6120(4) 0.047(2) Uani 1 1 d .
H12A H 0.2008 0.5155 0.6041 0.070 Uiso 1 1 calc R
H12B H 0.2693 0.6413 0.5960 0.070 Uiso 1 1 calc R
H12C H 0.1615 0.6686 0.5873 0.070 Uiso 1 1 calc R
C13 C 0.2987(5) 0.5582(9) 0.7245(4) 0.0424(18) Uani 1 1 d .
H13A H 0.3006 0.5669 0.7737 0.064 Uiso 1 1 calc R
H13B H 0.3564 0.5918 0.7115 0.064 Uiso 1 1 calc R
H13C H 0.2899 0.4603 0.7114 0.064 Uiso 1 1 calc R
C14 C 0.3414(4) 0.8781(8) 0.6699(3) 0.0319(15) Uani 1 1 d .
C15 C 0.3270(5) 0.8936(8) 0.5998(3) 0.0365(17) Uani 1 1 d .
H15 H 0.2661 0.8907 0.5769 0.044 Uiso 1 1 calc R
C16 C 0.3982(5) 0.9132(8) 0.5621(4) 0.0395(18) Uani 1 1 d .
H16 H 0.3864 0.9253 0.5143 0.047 Uiso 1 1 calc R
C17 C 0.4871(5) 0.9148(8) 0.5959(4) 0.0395(18) Uani 1 1 d .
H17 H 0.5371 0.9249 0.5712 0.047 Uiso 1 1 calc R
C18 C 0.5025(5) 0.9016(8) 0.6653(4) 0.0376(17) Uani 1 1 d .
H18 H 0.5637 0.9034 0.6876 0.045 Uiso 1 1 calc R
C19 C 0.4320(4) 0.8857(7) 0.7043(4) 0.0309(15) Uani 1 1 d .
C20 C 0.4590(4) 0.8908(8) 0.7802(3) 0.0316(15) Uani 1 1 d .
C21 C 0.4422(4) 1.0085(8) 0.8174(3) 0.0308(15) Uani 1 1 d .
H21 H 0.4031 1.0793 0.7965 0.037 Uiso 1 1 calc R
C22 C 0.4816(5) 1.0241(8) 0.8844(4) 0.0378(17) Uani 1 1 d .
H22 H 0.4700 1.1055 0.9089 0.045 Uiso 1 1 calc R
C23 C 0.5380(5) 0.9204(9) 0.9157(4) 0.0425(19) Uani 1 1 d .
H23 H 0.5660 0.9317 0.9613 0.051 Uiso 1 1 calc R
C24 C 0.5534(5) 0.8010(9) 0.8805(4) 0.0399(18) Uani 1 1 d .
H24 H 0.5903 0.7287 0.9023 0.048 Uiso 1 1 calc R
C25 C 0.5148(5) 0.7872(8) 0.8136(4) 0.0355(16) Uani 1 1 d .
H25 H 0.5265 0.7053 0.7895 0.043 Uiso 1 1 calc R
Sb1 Sb 0.78402(4) 0.82047(6) 0.58969(3) 0.04336(15) Uani 1 1 d .
F1 F 0.8631(4) 0.9163(9) 0.6521(4) 0.117(3) Uani 1 1 d .
F2 F 0.7334(5) 0.7280(10) 0.6565(4) 0.134(4) Uani 1 1 d .
F3 F 0.6991(4) 0.9660(7) 0.5944(4) 0.0847(19) Uani 1 1 d .
F4 F 0.8702(6) 0.6821(7) 0.5902(4) 0.111(3) Uani 1 1 d .
F5 F 0.8301(6) 0.9154(8) 0.5227(4) 0.114(3) Uani 1 1 d .
F6 F 0.7003(8) 0.7286(12) 0.5283(5) 0.189(5) Uani 1 1 d .

loop_
_atom_site_aniso_label
_atom_site_aniso_U_11
_atom_site_aniso_U_22
_atom_site_aniso_U_33
_atom_site_aniso_U_23
_atom_site_aniso_U_13
_atom_site_aniso_U_12
Au1 0.03017(14) 0.0512(2) 0.02818(14) 0.00536(13) 0.00741(10) 0.00353(13)
P1 0.0202(7) 0.0492(12) 0.0276(8) 0.0056(8) 0.0071(6) 0.0040(8)
C1 0.035(4) 0.069(6) 0.023(3) 0.003(3) 0.008(3) -0.007(4)
C2 0.049(5) 0.069(6) 0.027(4) -0.004(4) 0.007(3) -0.006(4)
C3 0.049(5) 0.061(6) 0.033(4) 0.002(4) 0.007(3) -0.003(4)
C4 0.051(5) 0.060(6) 0.050(5) -0.002(4) 0.006(4) -0.001(4)
C5 0.057(6) 0.076(8) 0.081(7) -0.027(6) 0.014(5) -0.003(5)
C6 0.040(4) 0.063(6) 0.038(4) 0.009(4) 0.014(3) 0.023(4)
C7 0.066(6) 0.061(7) 0.061(6) 0.002(5) 0.003(5) 0.032(5)
C8 0.038(4) 0.130(10) 0.054(5) 0.014(6) 0.017(4) 0.048(6)
C9 0.034(4) 0.085(7) 0.041(4) 0.013(4) 0.004(3) 0.028(4)
C10 0.030(3) 0.046(5) 0.041(4) 0.001(3) 0.007(3) -0.007(3)
C11 0.035(4) 0.076(7) 0.044(4) 0.012(4) 0.005(3) -0.017(4)
C12 0.044(4) 0.063(6) 0.033(4) 0.000(4) 0.005(3) -0.011(4)
C13 0.035(4) 0.042(5) 0.051(5) 0.002(4) 0.005(3) 0.001(3)
C14 0.029(3) 0.031(4) 0.038(4) 0.000(3) 0.010(3) 0.000(3)
C15 0.030(3) 0.048(5) 0.033(4) 0.005(3) 0.009(3) -0.003(3)
C16 0.050(4) 0.039(5) 0.033(4) -0.003(3) 0.019(3) -0.012(4)
C17 0.038(4) 0.043(5) 0.042(4) 0.002(3) 0.021(3) -0.010(3)
C18 0.031(3) 0.039(5) 0.046(4) -0.005(3) 0.015(3) -0.015(3)
C19 0.027(3) 0.027(4) 0.040(4) 0.000(3) 0.008(3) -0.001(3)
C20 0.021(3) 0.038(4) 0.036(4) -0.001(3) 0.008(3) -0.003(3)
C21 0.026(3) 0.029(4) 0.039(4) -0.003(3) 0.008(3) 0.000(3)
C22 0.044(4) 0.031(5) 0.040(4) -0.007(3) 0.010(3) -0.009(3)
C23 0.044(4) 0.055(6) 0.028(4) -0.001(4) 0.002(3) -0.010(4)
C24 0.028(3) 0.047(5) 0.044(4) 0.003(4) 0.002(3) 0.002(3)
C25 0.033(4) 0.030(4) 0.044(4) -0.004(3) 0.005(3) 0.002(3)
Sb1 0.0464(3) 0.0418(4) 0.0403(3) 0.0065(2) 0.0006(2) -0.0117(2)
F1 0.060(4) 0.150(7) 0.131(6) -0.077(6) -0.015(4) -0.004(4)
F2 0.108(6) 0.156(8) 0.149(7) 0.100(6) 0.061(5) 0.012(5)
F3 0.049(3) 0.077(4) 0.129(5) 0.025(4) 0.018(3) 0.008(3)
F4 0.144(7) 0.055(4) 0.147(7) 0.016(4) 0.066(6) 0.029(4)
F5 0.175(7) 0.087(5) 0.101(5) 0.048(4) 0.089(5) 0.025(5)
F6 0.226(11) 0.171(10) 0.139(8) -0.037(7) -0.081(8) -0.087(9)

loop_
_atom_type_symbol
_atom_type_description
_atom_type_scat_dispersion_real
_atom_type_scat_dispersion_imag
_atom_type_scat_source
C C 0.0033 0.0016 'International Tables Vol C Tables 4.2.6.8 and 6.1.1.4'
H H 0.0000 0.0000 'International Tables Vol C Tables 4.2.6.8 and 6.1.1.4'
Au Au -2.0133 8.8022 'International Tables Vol C Tables 4.2.6.8 and 6.1.1.4'
F F 0.0171 0.0103 'International Tables Vol C Tables 4.2.6.8 and 6.1.1.4'
P P 0.1023 0.0942 'International Tables Vol C Tables 4.2.6.8 and 6.1.1.4'
Sb Sb -0.5866 1.5461 'International Tables Vol C Tables 4.2.6.8 and 6.1.1.4'

loop_
_geom_angle_atom_site_label_1
_geom_angle_atom_site_label_2
_geom_angle_atom_site_label_3
_geom_angle
C1 Au1 P1 178.7(2)
C1 Au1 C2 34.7(2)
P1 Au1 C2 146.40(15)
C14 P1 C10 104.6(3)
C14 P1 C6 107.9(3)
C10 P1 C6 114.4(4)
C14 P1 Au1 113.0(2)
C10 P1 Au1 108.1(2)
C6 P1 Au1 108.9(2)
C2 C1 Au1 76.9(4)
C2 C1 H1A 115.7
Au1 C1 H1A 115.7
C2 C1 H1B 115.7
Au1 C1 H1B 115.7
H1A C1 H1B 112.7
C1 C2 C3 128.4(5)
C1 C2 Au1 68.4(3)
C3 C2 Au1 110.57(15)
C1 C2 H2 115.8
C3 C2 H2 115.8
Au1 C2 H2 91.1
C4 C3 C2 126.8(5)
C4 C3 H3 116.6
C2 C3 H3 116.6
C3 C4 C5 125.9(9)
C3 C4 H4 117.1
C5 C4 H4 117.1
C4 C5 H5A 109.5
C4 C5 H5B 109.5
H5A C5 H5B 109.5
C4 C5 H5C 109.5
H5A C5 H5C 109.5
H5B C5 H5C 109.5
C9 C6 C7 111.3(7)
C9 C6 C8 108.1(7)
C7 C6 C8 107.8(8)
C9 C6 P1 116.2(6)
C7 C6 P1 106.1(5)
C8 C6 P1 106.9(5)
C6 C7 H7A 109.5
C6 C7 H7B 109.5
H7A C7 H7B 109.5
C6 C7 H7C 109.5
H7A C7 H7C 109.5
H7B C7 H7C 109.5
C6 C8 H8A 109.5
C6 C8 H8B 109.5
H8A C8 H8B 109.5
C6 C8 H8C 109.5
H8A C8 H8C 109.5
H8B C8 H8C 109.5
C6 C9 H9A 109.5
C6 C9 H9B 109.5
H9A C9 H9B 109.5
C6 C9 H9C 109.5
H9A C9 H9C 109.5
H9B C9 H9C 109.5
C11 C10 C12 109.7(6)
C11 C10 C13 108.5(7)
C12 C10 C13 107.2(6)
C11 C10 P1 109.6(6)
C12 C10 P1 115.3(6)
C13 C10 P1 106.3(5)
C10 C11 H11A 109.5
C10 C11 H11B 109.5
H11A C11 H11B 109.5
C10 C11 H11C 109.5
H11A C11 H11C 109.5
H11B C11 H11C 109.5
C10 C12 H12A 109.5
C10 C12 H12B 109.5
H12A C12 H12B 109.5
C10 C12 H12C 109.5
H12A C12 H12C 109.5
H12B C12 H12C 109.5
C10 C13 H13A 109.5
C10 C13 H13B 109.5
H13A C13 H13B 109.5
C10 C13 H13C 109.5
H13A C13 H13C 109.5
H13B C13 H13C 109.5
C15 C14 C19 118.7(6)
C15 C14 P1 118.6(5)
C19 C14 P1 122.4(5)
C14 C15 C16 122.5(7)
C14 C15 H15 118.8
C16 C15 H15 118.8
C17 C16 C15 118.4(7)
C17 C16 H16 120.8
C15 C16 H16 120.8
C18 C17 C16 119.9(6)
C18 C17 H17 120.1
C16 C17 H17 120.1
C17 C18 C19 122.7(7)
C17 C18 H18 118.6
C19 C18 H18 118.6
C18 C19 C14 117.8(6)
C18 C19 C20 116.2(6)
C14 C19 C20 125.8(6)
C21 C20 C25 117.5(6)
C21 C20 C19 121.2(6)
C25 C20 C19 120.5(6)
C22 C21 C20 121.2(7)
C22 C21 H21 119.4
C20 C21 H21 119.4
C21 C22 C23 119.8(7)
C21 C22 H22 120.1
C23 C22 H22 120.1
C24 C23 C22 120.1(7)
C24 C23 H23 120.0
C22 C23 H23 120.0
C23 C24 C25 119.7(7)
C23 C24 H24 120.2
C25 C24 H24 120.2
C24 C25 C20 121.7(7)
C24 C25 H25 119.1
C20 C25 H25 119.1
F5 Sb1 F1 88.7(4)
F5 Sb1 F6 92.2(5)
F1 Sb1 F6 177.4(5)
F5 Sb1 F4 92.1(3)
F1 Sb1 F4 89.1(4)
F6 Sb1 F4 93.3(5)
F5 Sb1 F2 177.8(3)
F1 Sb1 F2 92.2(4)
F6 Sb1 F2 86.8(5)
F4 Sb1 F2 89.9(4)
F5 Sb1 F3 89.2(3)
F1 Sb1 F3 87.7(3)
F6 Sb1 F3 89.9(5)
F4 Sb1 F3 176.5(4)
F2 Sb1 F3 88.9(3)

loop_
_geom_bond_atom_site_label_1
_geom_bond_atom_site_label_2
_geom_bond_distance
Au1 C1 2.226(7)
Au1 P1 2.2981(17)
Au1 C2 2.332(5)
P1 C14 1.831(7)
P1 C10 1.874(8)
P1 C6 1.884(7)
C1 C2 1.363(9)
C1 H1A 0.9900
C1 H1B 0.9900
C2 C3 1.3947
C2 H2 0.9500
C3 C4 1.313(10)
C3 H3 0.9500
C4 C5 1.492(12)
C4 H4 0.9500
C5 H5A 0.9800
C5 H5B 0.9800
C5 H5C 0.9800
C6 C9 1.535(11)
C6 C7 1.542(14)
C6 C8 1.561(10)
C7 H7A 0.9800
C7 H7B 0.9800
C7 H7C 0.9800
C8 H8A 0.9800
C8 H8B 0.9800
C8 H8C 0.9800
C9 H9A 0.9800
C9 H9B 0.9800
C9 H9C 0.9800
C10 C11 1.534(10)
C10 C12 1.535(10)
C10 C13 1.548(10)
C11 H11A 0.9800
C11 H11B 0.9800
C11 H11C 0.9800
C12 H12A 0.9800
C12 H12B 0.9800
C12 H12C 0.9800
C13 H13A 0.9800
C13 H13B 0.9800
C13 H13C 0.9800
C14 C15 1.390(10)
C14 C19 1.416(9)
C15 C16 1.392(9)
C15 H15 0.9500
C16 C17 1.390(10)
C16 H16 0.9500
C17 C18 1.375(10)
C17 H17 0.9500
C18 C19 1.394(9)
C18 H18 0.9500
C19 C20 1.508(9)
C20 C21 1.394(10)
C20 C25 1.400(10)
C21 C22 1.387(9)
C21 H21 0.9500
C22 C23 1.389(11)
C22 H22 0.9500
C23 C24 1.380(11)
C23 H23 0.9500
C24 C25 1.381(10)
C24 H24 0.9500
C25 H25 0.9500
Sb1 F5 1.826(5)
Sb1 F1 1.830(6)
Sb1 F6 1.837(7)
Sb1 F4 1.841(7)
Sb1 F2 1.845(6)
Sb1 F3 1.891(6)

loop_
_geom_torsion_atom_site_label_1
_geom_torsion_atom_site_label_2
_geom_torsion_atom_site_label_3
_geom_torsion_atom_site_label_4
_geom_torsion
C2 Au1 P1 C14 -168.8(4)
C2 Au1 P1 C10 -53.5(4)
C2 Au1 P1 C6 71.3(4)
Au1 C1 C2 C3 -99.7(3)
P1 Au1 C2 C1 -178.7(4)
C1 Au1 C2 C3 124.4(5)
P1 Au1 C2 C3 -54.3(3)
C1 C2 C3 C4 -169.9(8)
Au1 C2 C3 C4 111.9(6)
C2 C3 C4 C5 177.1(6)
C14 P1 C6 C9 80.4(7)
C10 P1 C6 C9 -35.6(7)
Au1 P1 C6 C9 -156.6(6)
C14 P1 C6 C7 -43.9(6)
C10 P1 C6 C7 -159.8(5)
Au1 P1 C6 C7 79.2(5)
C14 P1 C6 C8 -158.8(6)
C10 P1 C6 C8 85.2(7)
Au1 P1 C6 C8 -35.8(7)
C14 P1 C10 C11 -172.8(5)
C6 P1 C10 C11 -55.0(6)
Au1 P1 C10 C11 66.5(5)
C14 P1 C10 C12 -48.5(6)
C6 P1 C10 C12 69.3(6)
Au1 P1 C10 C12 -169.2(5)
C14 P1 C10 C13 70.1(5)
C6 P1 C10 C13 -172.0(5)
Au1 P1 C10 C13 -50.6(5)
C10 P1 C14 C15 70.7(7)
C6 P1 C14 C15 -51.5(7)
Au1 P1 C14 C15 -172.0(5)
C10 P1 C14 C19 -103.0(6)
C6 P1 C14 C19 134.8(6)
Au1 P1 C14 C19 14.3(7)
C19 C14 C15 C16 1.5(12)
P1 C14 C15 C16 -172.5(6)
C14 C15 C16 C17 1.2(12)
C15 C16 C17 C18 -2.1(12)
C16 C17 C18 C19 0.4(12)
C17 C18 C19 C14 2.3(11)
C17 C18 C19 C20 -172.5(7)
C15 C14 C19 C18 -3.1(10)
P1 C14 C19 C18 170.6(6)
C15 C14 C19 C20 171.1(7)
P1 C14 C19 C20 -15.2(10)
C18 C19 C20 C21 103.7(8)
C14 C19 C20 C21 -70.6(9)
C18 C19 C20 C25 -65.7(9)
C14 C19 C20 C25 120.0(8)
C25 C20 C21 C22 1.9(10)
C19 C20 C21 C22 -167.9(6)
C20 C21 C22 C23 -0.7(10)
C21 C22 C23 C24 -1.3(11)
C22 C23 C24 C25 2.1(11)
C23 C24 C25 C20 -0.9(11)
C21 C20 C25 C24 -1.0(10)
C19 C20 C25 C24 168.8(7)
